data_7248840
loop_
_publ_author_name
'Atoini, Youssef'
'Harrowfield, Jack'
'Thu\'ery, Pierre'

_publ_section_title
;
 4-(Ammoniomethyl)benzoate, a protic zwitterionic bifunctional linker in
 uranyl ion carboxylate complexes
;
_journal_issue 27
_journal_name_full CrystEngComm
_journal_page_first 3714
_journal_page_last 3725
_journal_paper_doi 10.1039/D4CE00381K
_journal_volume 26
_journal_year 2024
_chemical_formula_sum 'C40 H48 N4 O26 U4'
_chemical_formula_weight 1952.94
_space_group_crystal_system monoclinic
_space_group_IT_number 14
_space_group_name_Hall '-P 2ybc'
_space_group_name_H-M_alt 'P 1 21/c 1'
_atom_sites_solution_hydrogens mixed
_audit_update_record
;
2024-04-12 deposited with the CCDC.	2024-06-03 downloaded from the CCDC.
;
_cell_angle_alpha 90
_cell_angle_beta 94.5772(15)
_cell_angle_gamma 90
_cell_formula_units_Z 2
_cell_length_a 8.3349(3)
_cell_length_b 12.2484(3)
_cell_length_c 24.3610(8)
_cell_measurement_reflns_used 9518
_cell_measurement_temperature 100(2)
_cell_measurement_theta_max 32.9915
_cell_measurement_theta_min 2.4514
_cell_volume 2479.06(14)
_computing_cell_refinement 'SAINT V8.40B (Bruker AXS LLC, 2019)'
_computing_data_collection 'Bruker Instrument Service v8.5.0.27 Release'
_computing_data_reduction 'SAINT V8.40B (Bruker AXS LLC, 2019)'
_computing_molecular_graphics 'shelXle (C.B. Huebschle, rev 1380)'
_computing_structure_refinement 'SHELXL-2019/1 (Sheldrick, 2019)'
_computing_structure_solution 'XT, VERSION 2018/2'
_diffrn_ambient_temperature 100(2)
_diffrn_detector_area_resol_mean 7.41
_diffrn_detector_type 'Bruker PHOTON III area detector'
_diffrn_measured_fraction_theta_full 0.999
_diffrn_measured_fraction_theta_max 0.999
_diffrn_measurement_device 'Kappa diffractometer'
_diffrn_measurement_device_type 'Bruker D8 Quest'
_diffrn_measurement_method '\f and \w scans'
_diffrn_radiation_monochromator 'multilayer mirror optics'
_diffrn_radiation_type MoK\a
_diffrn_radiation_wavelength 0.71073
_diffrn_reflns_av_R_equivalents 0.0492
_diffrn_reflns_av_unetI/netI 0.0177
_diffrn_reflns_limit_h_max 10
_diffrn_reflns_limit_h_min -10
_diffrn_reflns_limit_k_max 13
_diffrn_reflns_limit_k_min -14
_diffrn_reflns_limit_l_max 29
_diffrn_reflns_limit_l_min -29
_diffrn_reflns_number 86731
_diffrn_reflns_theta_full 25.68
_diffrn_reflns_theta_max 25.68
_diffrn_reflns_theta_min 2.36
_diffrn_source 'microfocus sealed X-ray tube'
_diffrn_source_current 1.4
_diffrn_source_type 'Incoatec I\ms 70 W'
_diffrn_source_voltage 50
_exptl_absorpt_coefficient_mu 13.119
_exptl_absorpt_correction_T_max 0.75
_exptl_absorpt_correction_T_min 0.60
_exptl_absorpt_correction_type multi-scan
_exptl_absorpt_process_details
;
Krause, L., Herbst-Irmer, R., Sheldrick, G. M., Stalke, D. (2015).
"Comparison of silver and molybdenum microfocus X-ray sources for
single-crystal structure determination"
J. Appl. Cryst. 48, 3-10.
doi:10.1107/S1600576714022985
;
_exptl_crystal_colour 'translucent light yellow'
_exptl_crystal_density_diffrn 2.616
_exptl_crystal_density_method 'not measured'
_exptl_crystal_description block
_exptl_crystal_F_000 1784
_exptl_crystal_size_max 0.103
_exptl_crystal_size_mid 0.082
_exptl_crystal_size_min 0.059
_refine_diff_density_max 1.589
_refine_diff_density_min -1.633
_refine_ls_extinction_method none
_refine_ls_goodness_of_fit_ref 1.336
_refine_ls_hydrogen_treatment mixed
_refine_ls_matrix_type full
_refine_ls_number_parameters 377
_refine_ls_number_reflns 4694
_refine_ls_number_restraints 76
_refine_ls_restrained_S_all 1.333
_refine_ls_R_factor_all 0.0291
_refine_ls_R_factor_gt 0.0275
_refine_ls_shift/su_max 0.001
_refine_ls_shift/su_mean 0.000
_refine_ls_structure_factor_coef Fsqd
_refine_ls_weighting_details 'w=1/[\s^2^(Fo^2^)+22.2459P] where P=(Fo^2^+2Fc^2^)/3'
_refine_ls_weighting_scheme calc
_refine_ls_wR_factor_gt 0.0602
_refine_ls_wR_factor_ref 0.0607
_reflns_number_gt 4501
_reflns_number_total 4694
_reflns_threshold_expression 'I > 2\s(I)'
_cod_data_source_file d4ce00381k1.cif
_cod_data_source_block 5
_cod_depositor_comments
;
The following automatic conversions were performed:

data item '_exptl_absorpt_correction_type' value 'Multi-Scan' was
changed to 'multi-scan' in accordance with the
/home/data/users/saulius/crontab/automatic-downloads/rss-feeds/RSC/lib/dictionaries/cif_core.dic
dictionary named 'cif_core.dic' version 2.4.2 last updated on
2011-04-26.

Automatic conversion script
Id: cif_fix_values 8170 2020-07-09 18:12:32Z antanas 

 Adding full bibliography for 7248834--7248840.cif.
;
_cod_database_code 7248840

loop_
_space_group_symop_operation_xyz
'x, y, z'
'-x, y+1/2, -z+1/2'
'-x, -y, -z'
'x, -y-1/2, z-1/2'

loop_
_atom_site_type_symbol
_atom_site_label
_atom_site_fract_x
_atom_site_fract_y
_atom_site_fract_z
_atom_site_U_iso_or_equiv
_atom_site_adp_type
_atom_site_calc_flag
_atom_site_refinement_flags_adp
_atom_site_refinement_flags_occupancy
_atom_site_refinement_flags_posn
_atom_site_occupancy
_atom_site_disorder_assembly
_atom_site_disorder_group
U U1 0.59093(3) 0.11127(2) 0.54337(2) 0.01602(7) Uani d . . . 1.000000 . .
U U2 0.44889(3) 0.16467(2) 0.38048(2) 0.01986(7) Uani d . . . 1.000000 . .
O O1 0.7777(5) 0.0879(4) 0.51374(19) 0.0222(10) Uani d . . . 1.000000 . .
O O2 0.4058(5) 0.1351(4) 0.57432(18) 0.0229(10) Uani d . . . 1.000000 . .
O O3 0.6486(6) 0.1173(5) 0.3736(2) 0.0350(12) Uani d . . . 1.000000 . .
O O4 0.2515(6) 0.2170(4) 0.3865(2) 0.0264(10) Uani d . . . 1.000000 . .
O O5 0.6895(5) 0.0197(4) 0.63097(17) 0.0215(10) Uani d . . . 1.000000 . .
O O6 0.6401(7) -0.0656(5) 0.7061(2) 0.0400(13) Uani d . . . 1.000000 . .
O O7 0.7362(6) 0.2329(4) 0.6071(2) 0.0337(12) Uani d . . . 1.000000 . .
O O8 0.9990(7) 0.1879(5) 0.6136(2) 0.0388(13) Uani d . . . 1.000000 . .
O O9 0.5681(6) 0.2865(4) 0.5044(2) 0.0338(12) Uani d . . . 1.000000 . .
O O10 0.5625(8) 0.3284(5) 0.4168(2) 0.0481(16) Uani d . . . 1.000000 . .
O O11 0.4505(5) 0.0776(3) 0.46067(17) 0.0168(9) Uani d . . . 1.000000 . .
O O12 0.4672(6) 0.2817(5) 0.3046(2) 0.0367(13) Uani d . . . 1.000000 . .
O O13 1.0477(7) 0.9654(7) 0.5892(3) 0.066(2) Uani d . . D 1.000000 . .
H H13A 1.144(4) 0.944(8) 0.594(5) 0.098000 Uiso d U . D 1.000000 . .
H H13B 1.049(12) 1.0334(11) 0.594(2) 0.098000 Uiso d U . D 1.000000 . .
N N1 0.8917(7) 0.8455(5) 0.5053(3) 0.0278(13) Uani d . . D 1.000000 . .
H H1A 0.909(6) 0.857(5) 0.4694(8) 0.033000 Uiso d U . D 1.000000 . .
H H1B 0.937(6) 0.901(4) 0.5260(19) 0.033000 Uiso d U . D 1.000000 . .
H H1C 0.7838(19) 0.845(5) 0.509(2) 0.033000 Uiso d U . D 1.000000 . .
N N2A 0.3199(13) 0.4172(8) 0.2650(3) 0.038(2) Uani d U P D 0.639(12) A 1
N N2B 0.343(2) 0.3590(11) 0.2353(7) 0.038(3) Uani d U P D 0.361(12) A 2
C C1 0.7839(8) 0.1021(6) 0.7179(3) 0.0284(15) Uani d . . . 1.000000 . .
C C2 0.8630(9) 0.1894(6) 0.6950(3) 0.0301(16) Uani d . . . 1.000000 . .
C C3 0.9440(10) 0.2657(7) 0.7301(3) 0.040(2) Uani d . . . 1.000000 . .
H H3 0.997995 0.325694 0.715076 0.048000 Uiso calc U . R 1.000000 . .
C C4 0.9450(11) 0.2534(8) 0.7871(4) 0.049(2) Uani d . . . 1.000000 . .
H H4 0.999252 0.305495 0.810768 0.059000 Uiso calc U . R 1.000000 . .
C C5 0.8686(10) 0.1670(8) 0.8093(3) 0.043(2) Uani d . . . 1.000000 . .
H H5 0.870256 0.159410 0.848172 0.052000 Uiso calc U . R 1.000000 . .
C C6 0.7885(9) 0.0903(7) 0.7752(3) 0.0343(17) Uani d . . . 1.000000 . .
H H6 0.736906 0.029868 0.790738 0.041000 Uiso calc U . R 1.000000 . .
C C7 0.7004(8) 0.0148(6) 0.6837(3) 0.0271(15) Uani d . . . 1.000000 . .
C C8 0.8690(9) 0.2050(6) 0.6332(3) 0.0298(16) Uani d . . . 1.000000 . .
C C9 0.6007(8) 0.3512(6) 0.4666(3) 0.0238(14) Uani d . . . 1.000000 . .
C C10 0.6899(8) 0.4532(5) 0.4800(3) 0.0230(14) Uani d . . . 1.000000 . .
C C11 0.7513(8) 0.4717(5) 0.5335(3) 0.0251(14) Uani d . . . 1.000000 . .
H H11 0.732618 0.420890 0.561788 0.030000 Uiso calc U . R 1.000000 . .
C C12 0.8410(8) 0.5658(6) 0.5455(3) 0.0259(15) Uani d . . . 1.000000 . .
H H12 0.884723 0.578819 0.582141 0.031000 Uiso calc U . R 1.000000 . .
C C13 0.8669(7) 0.6404(5) 0.5048(3) 0.0207(13) Uani d . . . 1.000000 . .
C C14 0.8018(8) 0.6235(6) 0.4510(3) 0.0299(16) Uani d . . . 1.000000 . .
H H14 0.817714 0.675614 0.423091 0.036000 Uiso calc U . R 1.000000 . .
C C15 0.7134(9) 0.5293(6) 0.4388(3) 0.0280(15) Uani d . . . 1.000000 . .
H H15 0.668733 0.516613 0.402266 0.034000 Uiso calc U . R 1.000000 . .
C C16 0.9714(8) 0.7389(5) 0.5187(3) 0.0259(15) Uani d . . . 1.000000 . .
H H16A 1.005382 0.737330 0.558601 0.031000 Uiso calc U . R 1.000000 . .
H H16B 1.069609 0.733535 0.498558 0.031000 Uiso calc U . R 1.000000 . .
C C17A 0.3910(15) 0.3202(10) 0.2617(4) 0.034(2) Uani d U P D 0.639(12) A 1
C C17B 0.379(3) 0.3679(14) 0.2858(9) 0.037(3) Uani d U P D 0.361(12) A 2
C C18 0.3845(11) 0.2630(8) 0.2047(3) 0.053(2) Uani d . . D 1.000000 . .
H H18A 0.439443 0.194252 0.208638 0.079000 Uiso d U P R 0.639(12) A 1
H H18B 0.274683 0.250943 0.191098 0.079000 Uiso d U P R 0.639(12) A 1
H H18C 0.436603 0.308064 0.179158 0.079000 Uiso d U P R 0.639(12) A 1
H H18D 0.440653 0.212624 0.229538 0.079000 Uiso d U P R 0.361(12) A 2
H H18E 0.288983 0.228972 0.188018 0.079000 Uiso d U P R 0.361(12) A 2
H H18F 0.452973 0.283763 0.176528 0.079000 Uiso d U P R 0.361(12) A 2
C C19 0.3332(13) 0.4691(8) 0.3186(3) 0.058(3) Uani d . . D 1.000000 . .
H H19A 0.400198 0.425572 0.343942 0.087000 Uiso d U P R 0.639(12) A 1
H H19B 0.379959 0.540342 0.315782 0.087000 Uiso d U P R 0.639(12) A 1
H H19C 0.228058 0.475802 0.331762 0.087000 Uiso d U P R 0.639(12) A 1
H H19D 0.268648 0.516932 0.294742 0.087000 Uiso d U P R 0.361(12) A 2
H H19E 0.273158 0.447242 0.348832 0.087000 Uiso d U P R 0.361(12) A 2
H H19F 0.429108 0.506652 0.332562 0.087000 Uiso d U P R 0.361(12) A 2
C C20A 0.219(2) 0.4714(13) 0.2205(5) 0.047(3) Uani d U P D 0.639(12) A 1
H H20A 0.219783 0.429713 0.187085 0.071000 Uiso d U P R 0.639(12) A 1
H H20B 0.110753 0.478143 0.230685 0.071000 Uiso d U P R 0.639(12) A 1
H H20C 0.262663 0.542693 0.214704 0.071000 Uiso d U P R 0.639(12) A 1
C C20B 0.261(3) 0.444(2) 0.2012(10) 0.043(4) Uani d U P D 0.361(12) A 2
H H20D 0.236765 0.505002 0.224093 0.064000 Uiso d U P R 0.361(12) A 2
H H20E 0.326806 0.468892 0.172954 0.064000 Uiso d U P R 0.361(12) A 2
H H20F 0.162815 0.414102 0.184444 0.064000 Uiso d U P R 0.361(12) A 2

loop_
_atom_site_aniso_label
_atom_site_aniso_U_11
_atom_site_aniso_U_22
_atom_site_aniso_U_33
_atom_site_aniso_U_12
_atom_site_aniso_U_13
_atom_site_aniso_U_23
U1 0.01505(12) 0.01519(11) 0.01697(12) -0.00364(9) -0.00395(8) 0.00022(9)
U2 0.01934(13) 0.02287(13) 0.01670(12) -0.00467(10) -0.00271(9) 0.00428(9)
O1 0.015(2) 0.021(2) 0.030(2) -0.0067(18) 0.0005(18) 0.0007(19)
O2 0.023(2) 0.021(2) 0.025(2) 0.0026(18) 0.0018(19) -0.0038(18)
O3 0.020(2) 0.049(3) 0.036(3) 0.003(2) 0.007(2) 0.008(3)
O4 0.028(3) 0.017(2) 0.034(3) 0.001(2) 0.001(2) 0.003(2)
O5 0.026(2) 0.020(2) 0.017(2) -0.0034(19) -0.0062(18) -0.0042(18)
O6 0.059(4) 0.039(3) 0.021(3) -0.017(3) 0.000(2) 0.001(2)
O7 0.046(3) 0.018(2) 0.033(3) -0.003(2) -0.022(2) -0.002(2)
O8 0.035(3) 0.043(3) 0.037(3) -0.018(3) -0.007(2) 0.004(2)
O9 0.037(3) 0.018(2) 0.044(3) -0.006(2) -0.009(2) 0.006(2)
O10 0.066(4) 0.047(4) 0.031(3) -0.031(3) 0.001(3) -0.007(3)
O11 0.016(2) 0.013(2) 0.020(2) -0.0083(16) -0.0048(17) 0.0030(16)
O12 0.039(3) 0.047(3) 0.023(3) -0.010(3) -0.004(2) 0.010(2)
O13 0.035(3) 0.090(6) 0.068(5) 0.018(3) -0.014(3) -0.046(4)
N1 0.018(3) 0.021(3) 0.043(4) -0.008(2) -0.004(3) 0.008(3)
N2A 0.045(5) 0.038(5) 0.030(5) -0.005(4) -0.007(4) 0.013(4)
N2B 0.038(4) 0.038(5) 0.036(5) -0.004(4) -0.001(4) 0.009(4)
C1 0.026(4) 0.037(4) 0.020(3) 0.006(3) -0.008(3) -0.009(3)
C2 0.032(4) 0.023(4) 0.033(4) 0.003(3) -0.013(3) -0.009(3)
C3 0.041(5) 0.032(4) 0.042(5) -0.002(3) -0.018(4) -0.016(4)
C4 0.049(5) 0.047(5) 0.047(5) 0.007(4) -0.025(4) -0.030(4)
C5 0.043(5) 0.057(6) 0.027(4) 0.011(4) -0.014(3) -0.019(4)
C6 0.033(4) 0.038(4) 0.029(4) 0.006(3) -0.009(3) -0.006(3)
C7 0.027(4) 0.034(4) 0.020(3) 0.004(3) -0.003(3) 0.001(3)
C8 0.035(4) 0.017(3) 0.035(4) -0.009(3) -0.013(3) -0.003(3)
C9 0.015(3) 0.024(3) 0.031(4) 0.003(3) -0.001(3) -0.001(3)
C10 0.018(3) 0.020(3) 0.031(4) -0.007(3) 0.003(3) -0.006(3)
C11 0.025(4) 0.021(3) 0.029(4) -0.002(3) -0.001(3) 0.006(3)
C12 0.028(4) 0.022(3) 0.026(3) -0.001(3) -0.006(3) 0.002(3)
C13 0.015(3) 0.014(3) 0.032(4) -0.001(2) -0.003(3) -0.002(3)
C14 0.026(4) 0.036(4) 0.028(4) -0.005(3) 0.002(3) 0.004(3)
C15 0.031(4) 0.028(4) 0.024(3) -0.007(3) 0.000(3) 0.001(3)
C16 0.022(3) 0.018(3) 0.037(4) -0.002(3) -0.002(3) 0.007(3)
C17A 0.031(5) 0.037(5) 0.034(5) -0.009(4) 0.000(4) 0.018(4)
C17B 0.035(6) 0.039(7) 0.036(7) -0.012(6) -0.002(6) 0.014(5)
C18 0.053(6) 0.071(7) 0.032(4) -0.012(5) -0.006(4) 0.019(4)
C19 0.072(7) 0.050(6) 0.050(6) -0.024(5) -0.003(5) 0.005(4)
C20A 0.057(7) 0.048(6) 0.035(6) 0.005(6) -0.009(5) 0.012(5)
C20B 0.042(8) 0.050(8) 0.034(8) 0.001(7) -0.003(7) 0.011(7)

loop_
_atom_type_symbol
_atom_type_description
_atom_type_scat_dispersion_real
_atom_type_scat_dispersion_imag
_atom_type_scat_source
C C 0.0033 0.0016 'International Tables Vol C Tables 4.2.6.8 and 6.1.1.4'
H H 0.0000 0.0000 'International Tables Vol C Tables 4.2.6.8 and 6.1.1.4'
N N 0.0061 0.0033 'International Tables Vol C Tables 4.2.6.8 and 6.1.1.4'
O O 0.0106 0.0060 'International Tables Vol C Tables 4.2.6.8 and 6.1.1.4'
U U -9.6767 9.6646 'International Tables Vol C Tables 4.2.6.8 and 6.1.1.4'

loop_
_geom_angle_atom_site_label_1
_geom_angle_atom_site_label_2
_geom_angle_atom_site_label_3
_geom_angle_site_symmetry_1
_geom_angle_site_symmetry_3
_geom_angle
_geom_angle_publ_flag
O1 U1 O2 . . 178.9(2) ?
O1 U1 O11 . . 90.95(18) ?
O2 U1 O11 . . 90.15(18) ?
O1 U1 O11 . 3_656 87.44(17) ?
O2 U1 O11 . 3_656 92.84(18) ?
O11 U1 O11 . 3_656 73.80(16) ?
O1 U1 O9 . . 91.6(2) ?
O2 U1 O9 . . 88.6(2) ?
O11 U1 O9 . . 77.86(16) ?
O11 U1 O9 3_656 . 151.62(16) ?
O1 U1 O7 . . 87.1(2) ?
O2 U1 O7 . . 91.9(2) ?
O11 U1 O7 . . 151.18(15) ?
O11 U1 O7 3_656 . 134.73(15) ?
O9 U1 O7 . . 73.46(17) ?
O1 U1 O5 . . 92.03(18) ?
O2 U1 O5 . . 87.08(18) ?
O11 U1 O5 . . 141.66(14) ?
O11 U1 O5 3_656 . 68.17(14) ?
O9 U1 O5 . . 140.19(16) ?
O7 U1 O5 . . 67.16(15) ?
O4 U2 O3 . . 177.9(2) ?
O4 U2 O11 . . 92.33(19) ?
O3 U2 O11 . . 89.2(2) ?
O4 U2 O12 . . 88.0(2) ?
O3 U2 O12 . . 90.3(2) ?
O11 U2 O12 . . 170.20(17) ?
O4 U2 O10 . . 90.5(2) ?
O3 U2 O10 . . 87.8(3) ?
O11 U2 O10 . . 95.97(17) ?
O12 U2 O10 . . 74.22(19) ?
O4 U2 O6 . 3_656 91.7(2) ?
O3 U2 O6 . 3_656 88.8(2) ?
O11 U2 O6 . 3_656 119.31(16) ?
O12 U2 O6 . 3_656 70.46(18) ?
O10 U2 O6 . 3_656 144.50(18) ?
O4 U2 O5 . 3_656 85.09(18) ?
O3 U2 O5 . 3_656 96.9(2) ?
O11 U2 O5 . 3_656 68.96(14) ?
O12 U2 O5 . 3_656 120.81(16) ?
O10 U2 O5 . 3_656 164.05(17) ?
O6 U2 O5 3_656 3_656 51.17(15) ?
C7 O5 U1 . . 150.6(4) ?
C7 O5 U2 . 3_656 93.7(4) ?
U1 O5 U2 . 3_656 100.98(14) ?
C7 O6 U2 . 3_656 96.8(4) ?
C8 O7 U1 . . 121.8(4) ?
C9 O9 U1 . . 148.7(5) ?
C9 O10 U2 . . 127.8(5) ?
U2 O11 U1 . . 130.85(18) ?
U2 O11 U1 . 3_656 116.53(18) ?
U1 O11 U1 . 3_656 106.20(16) ?
C17A O12 U2 . . 144.4(6) ?
C17B O12 U2 . . 132.7(10) ?
H13A O13 H13B . . 106.8(18) ?
C16 N1 H1A . . 104.(4) ?
C16 N1 H1B . . 112.(4) ?
H1A N1 H1B . . 109.1(16) ?
C16 N1 H1C . . 113.(4) ?
H1A N1 H1C . . 109.0(17) ?
H1B N1 H1C . . 109.0(16) ?
C17A N2A C19 . . 116.3(9) ?
C17A N2A C20A . . 125.9(10) ?
C19 N2A C20A . . 117.6(10) ?
C17B N2B C18 . . 121.9(15) ?
C17B N2B C20B . . 124.2(17) ?
C18 N2B C20B . . 113.8(17) ?
C2 C1 C6 . . 120.0(7) ?
C2 C1 C7 . . 122.7(6) ?
C6 C1 C7 . . 117.2(7) ?
C1 C2 C3 . . 119.2(7) ?
C1 C2 C8 . . 123.0(6) ?
C3 C2 C8 . . 117.8(7) ?
C4 C3 C2 . . 119.8(8) ?
C4 C3 H3 . . 120.100000 ?
C2 C3 H3 . . 120.100000 ?
C5 C4 C3 . . 120.7(7) ?
C5 C4 H4 . . 119.600000 ?
C3 C4 H4 . . 119.600000 ?
C4 C5 C6 . . 120.2(8) ?
C4 C5 H5 . . 119.900000 ?
C6 C5 H5 . . 119.900000 ?
C5 C6 C1 . . 120.0(8) ?
C5 C6 H6 . . 120.000000 ?
C1 C6 H6 . . 120.000000 ?
O6 C7 O5 . . 118.3(6) ?
O6 C7 C1 . . 120.5(6) ?
O5 C7 C1 . . 121.2(6) ?
O8 C8 O7 . . 127.1(7) ?
O8 C8 C2 . . 117.4(6) ?
O7 C8 C2 . . 115.5(7) ?
O9 C9 O10 . . 120.7(6) ?
O9 C9 C10 . . 120.3(6) ?
O10 C9 C10 . . 118.9(6) ?
C11 C10 C15 . . 120.5(6) ?
C11 C10 C9 . . 119.3(6) ?
C15 C10 C9 . . 120.3(6) ?
C10 C11 C12 . . 119.1(6) ?
C10 C11 H11 . . 120.500000 ?
C12 C11 H11 . . 120.500000 ?
C13 C12 C11 . . 120.7(6) ?
C13 C12 H12 . . 119.700000 ?
C11 C12 H12 . . 119.700000 ?
C12 C13 C14 . . 120.4(6) ?
C12 C13 C16 . . 119.2(6) ?
C14 C13 C16 . . 120.3(6) ?
C15 C14 C13 . . 119.0(7) ?
C15 C14 H14 . . 120.500000 ?
C13 C14 H14 . . 120.500000 ?
C14 C15 C10 . . 120.3(6) ?
C14 C15 H15 . . 119.900000 ?
C10 C15 H15 . . 119.900000 ?
N1 C16 C13 . . 114.3(5) ?
N1 C16 H16A . . 108.700000 ?
C13 C16 H16A . . 108.700000 ?
N1 C16 H16B . . 108.700000 ?
C13 C16 H16B . . 108.700000 ?
H16A C16 H16B . . 107.600000 ?
O12 C17A N2A . . 118.5(9) ?
O12 C17A C18 . . 123.2(10) ?
N2A C17A C18 . . 118.1(10) ?
N2B C17B O12 . . 110.5(11) ?
N2B C17B C19 . . 122.0(18) ?
O12 C17B C19 . . 127.4(18) ?
C17A C18 H18A . . 108.900000 ?
C17A C18 H18B . . 110.000000 ?
H18A C18 H18B . . 109.500000 ?
C17A C18 H18C . . 109.600000 ?
H18A C18 H18C . . 109.400000 ?
H18B C18 H18C . . 109.500000 ?
N2B C18 H18D . . 108.700000 ?
N2B C18 H18E . . 110.200000 ?
H18D C18 H18E . . 109.500000 ?
N2B C18 H18F . . 109.500000 ?
H18D C18 H18F . . 109.500000 ?
H18E C18 H18F . . 109.500000 ?
N2A C19 H19A . . 109.500000 ?
N2A C19 H19B . . 109.600000 ?
H19A C19 H19B . . 109.500000 ?
N2A C19 H19C . . 109.300000 ?
H19A C19 H19C . . 109.400000 ?
H19B C19 H19C . . 109.500000 ?
C17B C19 H19D . . 109.100000 ?
C17B C19 H19E . . 109.900000 ?
H19D C19 H19E . . 109.500000 ?
C17B C19 H19F . . 109.500000 ?
H19D C19 H19F . . 109.500000 ?
H19E C19 H19F . . 109.500000 ?
N2A C20A H20A . . 110.000000 ?
N2A C20A H20B . . 109.900000 ?
H20A C20A H20B . . 109.500000 ?
N2A C20A H20C . . 108.500000 ?
H20A C20A H20C . . 109.400000 ?
H20B C20A H20C . . 109.500000 ?
N2B C20B H20D . . 109.300000 ?
N2B C20B H20E . . 111.200000 ?
H20D C20B H20E . . 109.500000 ?
N2B C20B H20F . . 107.900000 ?
H20D C20B H20F . . 109.500000 ?
H20E C20B H20F . . 109.500000 ?

loop_
_geom_bond_atom_site_label_1
_geom_bond_atom_site_label_2
_geom_bond_site_symmetry_2
_geom_bond_distance
_geom_bond_publ_flag
U1 O1 . 1.790(4) ?
U1 O2 . 1.794(4) ?
U1 O11 . 2.285(4) ?
U1 O11 3_656 2.339(4) ?
U1 O9 . 2.349(5) ?
U1 O7 . 2.407(5) ?
U1 O5 . 2.492(4) ?
U1 U1 3_656 3.6986(4) ?
U1 U2 3_656 3.8824(3) ?
U2 O4 . 1.782(5) ?
U2 O3 . 1.783(5) ?
U2 O11 . 2.225(4) ?
U2 O12 . 2.354(5) ?
U2 O10 . 2.360(5) ?
U2 O6 3_656 2.494(5) ?
U2 O5 3_656 2.540(4) ?
O5 C7 . 1.282(8) ?
O6 C7 . 1.250(9) ?
O7 C8 . 1.279(9) ?
O8 C8 . 1.237(9) ?
O9 C9 . 1.261(8) ?
O10 C9 . 1.261(9) ?
O12 C17A . 1.269(13) ?
O12 C17B . 1.34(2) ?
O13 H13A . 0.841(10) ?
O13 H13B . 0.840(10) ?
N1 C16 . 1.490(8) ?
N1 H1A . 0.909(10) ?
N1 H1B . 0.909(10) ?
N1 H1C . 0.909(10) ?
N2A C17A . 1.334(17) ?
N2A C19 . 1.449(8) ?
N2A C20A . 1.476(9) ?
N2B C17B . 1.25(3) ?
N2B C18 . 1.450(9) ?
N2B C20B . 1.470(10) ?
C1 C2 . 1.395(11) ?
C1 C6 . 1.402(10) ?
C1 C7 . 1.493(10) ?
C2 C3 . 1.402(10) ?
C2 C8 . 1.522(10) ?
C3 C4 . 1.397(12) ?
C3 H3 . 0.950000 ?
C4 C5 . 1.368(14) ?
C4 H4 . 0.950000 ?
C5 C6 . 1.389(11) ?
C5 H5 . 0.950000 ?
C6 H6 . 0.950000 ?
C9 C10 . 1.476(9) ?
C10 C11 . 1.381(10) ?
C10 C15 . 1.394(10) ?
C11 C12 . 1.392(9) ?
C11 H11 . 0.950000 ?
C12 C13 . 1.378(9) ?
C12 H12 . 0.950000 ?
C13 C14 . 1.393(10) ?
C13 C16 . 1.510(9) ?
C14 C15 . 1.388(10) ?
C14 H14 . 0.950000 ?
C15 H15 . 0.950000 ?
C16 H16A . 0.990000 ?
C16 H16B . 0.990000 ?
C17A C18 . 1.553(9) ?
C17B C19 . 1.542(10) ?
C18 H18A . 0.959800 ?
C18 H18B . 0.959900 ?
C18 H18C . 0.960300 ?
C18 H18D . 0.959900 ?
C18 H18E . 0.959900 ?
C18 H18F . 0.960400 ?
C19 H19A . 0.959900 ?
C19 H19B . 0.959800 ?
C19 H19C . 0.960200 ?
C19 H19D . 0.959800 ?
C19 H19E . 0.960500 ?
C19 H19F . 0.959800 ?
C20A H20A . 0.960200 ?
C20A H20B . 0.960300 ?
C20A H20C . 0.959900 ?
C20B H20D . 0.960100 ?
C20B H20E . 0.960400 ?
C20B H20F . 0.959900 ?

loop_
_geom_hbond_atom_site_label_D
_geom_hbond_atom_site_label_H
_geom_hbond_atom_site_label_A
_geom_hbond_site_symmetry_A
_geom_hbond_distance_DH
_geom_hbond_distance_HA
_geom_hbond_distance_DA
_geom_hbond_angle_DHA
_geom_hbond_publ_flag
O13 H13A O3 3_766 0.841(10) 1.99(4) 2.809(8) 164.(12) ?
O13 H13B O8 1_565 0.840(10) 2.00(2) 2.825(9) 166.(8) ?
N1 H1A O8 3_766 0.909(10) 2.28(3) 3.131(9) 155.(5) ?
N1 H1B O13 . 0.909(10) 1.90(3) 2.757(9) 156.(6) ?
N1 H1C O2 3_666 0.909(10) 2.48(5) 3.033(7) 120.(4) ?
N1 H1C O11 3_666 0.909(10) 2.35(3) 3.176(7) 151.(5) ?
C16 H16B O1 3_766 0.990000 2.560000 3.125(8) 116.100000 ?
C18 H18C^a O2 4_565 0.960000 2.640000 3.430(9) 139.800000 ?
C18 H18D^b O6 3_656 0.960000 2.510000 3.269(10) 135.500000 ?
C19 H19A^a O10 . 0.960000 2.450000 3.408(12) 173.500000 ?
C20A^a H20C^a O3 2_655 0.960000 2.500000 3.172(16) 126.700000 ?
C20B^b H20E^b O3 2_655 0.960000 2.160000 2.93(2) 136.200000 ?
C20B^b H20F^b O8 4_465 0.960000 2.460000 3.35(3) 154.600000 ?
